data_1568402
loop_
_publ_author_name
'Silvia Guti\'errez-Tarri\~no'
'Javier Espino'
'Francisco Luna-Giles'
'Ana B. Rodr\'iguez'
'Jos'e A. Pariente'
'Emilio Vi\~nuelas-Zah\'inos'

_publ_section_title
;
 Synthesis, Characterization and Antiproliferative Evaluation of Pt(II)
 and Pd(II) Complexes with a Thiazine-Pyridine Derivative Ligand
;
_journal_name_full Pharmaceuticals
_journal_page_first 395
_journal_paper_doi 10.3390/ph14050395
_journal_volume 14
_journal_year 2021
_chemical_formula_moiety 'C9 H12 N3 S, Cl, 2(H2 O)'
_chemical_formula_sum 'C9 H16 Cl N3 O2 S'
_chemical_formula_weight 265.76
_space_group_crystal_system triclinic
_space_group_IT_number 2
_space_group_name_Hall '-P 1'
_space_group_name_H-M_alt 'P -1'
_atom_sites_solution_hydrogens mixed
_audit_creation_method SHELXL-2014
_cell_angle_alpha 96.00
_cell_angle_beta 97.83
_cell_angle_gamma 101.18
_cell_formula_units_Z 2
_cell_length_a 6.968
_cell_length_b 9.577
_cell_length_c 9.593
_cell_measurement_reflns_used 9843
_cell_measurement_temperature 100.0(1)
_cell_measurement_theta_max 36.405
_cell_measurement_theta_min 2.86
_cell_volume 616.489
_computing_cell_refinement 'BRUKER APEX2'
_computing_data_collection 'BRUKER APEX2'
_computing_structure_refinement 'SHELXL-2014 (Sheldrick, 2014)'
_computing_structure_solution 'SHELXS-2014 (Sheldrick, 2014)'
_diffrn_ambient_temperature 100(2)
_diffrn_measured_fraction_theta_full 0.997
_diffrn_measured_fraction_theta_max 0.992
_diffrn_measurement_device_type 'Bruker Kappa APEXII CCD'
_diffrn_measurement_method 'omega and phi scans'
_diffrn_radiation_monochromator graphite
_diffrn_radiation_source 'fine-focus sealed tube'
_diffrn_radiation_type MoK\a
_diffrn_radiation_wavelength 0.71073
_diffrn_reflns_av_R_equivalents 0.0279
_diffrn_reflns_av_unetI/netI 0.0173
_diffrn_reflns_Laue_measured_fraction_full 0.997
_diffrn_reflns_Laue_measured_fraction_max 0.992
_diffrn_reflns_limit_h_max 11
_diffrn_reflns_limit_h_min -11
_diffrn_reflns_limit_k_max 16
_diffrn_reflns_limit_k_min -16
_diffrn_reflns_limit_l_max 16
_diffrn_reflns_limit_l_min -16
_diffrn_reflns_number 57032
_diffrn_reflns_point_group_measured_fraction_full 0.997
_diffrn_reflns_point_group_measured_fraction_max 0.992
_diffrn_reflns_theta_full 25.242
_diffrn_reflns_theta_max 36.568
_diffrn_reflns_theta_min 2.163
_exptl_absorpt_coefficient_mu 0.470
_exptl_absorpt_correction_T_max 0.888
_exptl_absorpt_correction_T_min 0.830
_exptl_absorpt_correction_type empirical
_exptl_absorpt_process_details 'SADABS (Sheldrick, 2014)'
_exptl_crystal_colour colourless
_exptl_crystal_density_diffrn 1.432
_exptl_crystal_description plate
_exptl_crystal_F_000 280
_exptl_crystal_size_max 0.590
_exptl_crystal_size_mid 0.300
_exptl_crystal_size_min 0.110
_refine_diff_density_max 0.622
_refine_diff_density_min -1.210
_refine_diff_density_rms 0.079
_refine_ls_extinction_coef .
_refine_ls_extinction_method none
_refine_ls_goodness_of_fit_ref 1.052
_refine_ls_hydrogen_treatment mixed
_refine_ls_matrix_type full
_refine_ls_number_parameters 195
_refine_ls_number_reflns 6033
_refine_ls_number_restraints 6
_refine_ls_restrained_S_all 1.052
_refine_ls_R_factor_all 0.0502
_refine_ls_R_factor_gt 0.0422
_refine_ls_shift/su_max 0.000
_refine_ls_shift/su_mean 0.000
_refine_ls_structure_factor_coef Fsqd
_refine_ls_weighting_details 'w=1/[\s^2^(Fo^2^)+(0.0528P)^2^+0.6803P] where P=(Fo^2^+2Fc^2^)/3'
_refine_ls_weighting_scheme calc
_refine_ls_wR_factor_gt 0.1246
_refine_ls_wR_factor_ref 0.1295
_reflns_Friedel_coverage 0.000
_reflns_Friedel_fraction_full .
_reflns_Friedel_fraction_max .
_reflns_number_gt 5254
_reflns_number_total 6033
_reflns_threshold_expression 'I > 2\s(I)'
_cod_data_source_file PyTzHCl.cif
_cod_data_source_block shelxl
_cod_original_cell_volume 616.5
_cod_database_code 1568402
_shelx_space_group_comment
;
The symmetry employed for this shelxl refinement is uniquely defined
by the following loop, which should always be used as a source of
symmetry information in preference to the above space-group names.
They are only intended as comments.
;
_shelx_estimated_absorpt_t_min 0.769
_shelx_estimated_absorpt_t_max 0.950

loop_
_space_group_symop_operation_xyz
'x, y, z'
'-x, -y, -z'

loop_
_atom_site_label
_atom_site_type_symbol
_atom_site_fract_x
_atom_site_fract_y
_atom_site_fract_z
_atom_site_U_iso_or_equiv
_atom_site_adp_type
_atom_site_occupancy
_atom_site_site_symmetry_order
_atom_site_calc_flag
_atom_site_refinement_flags_posn
_atom_site_refinement_flags_adp
_atom_site_refinement_flags_occupancy
_atom_site_disorder_assembly
_atom_site_disorder_group
Cl1 Cl 0.21871(5) 0.77980(3) 0.91931(3) 0.01864(7) Uani 1 1 d . . . . .
S1 S 0.16855(6) 0.15915(4) 0.66057(4) 0.01469(9) Uani 0.8193(15) 1 d . . P A 1
S1A S 0.2209(9) 0.4143(6) 0.9061(6) 0.01469(9) Uani 0.1807(15) 1 d . . P A 2
O1W O 0.39165(18) 0.03500(13) 0.16873(12) 0.0250(2) Uani 1 1 d D . . . .
N1 N 0.23210(19) 0.44188(13) 0.76420(13) 0.0133(2) Uani 0.8193(15) 1 d . . P A 1
H1 H 0.2512 0.5322 0.7490 0.016 Uiso 0.8193(15) 1 calc R U P A 1
N2 N 0.2232(2) 0.37763(14) 0.52264(13) 0.0147(2) Uani 0.8193(15) 1 d . . P A 1
H2 H 0.2085 0.3051 0.4550 0.018 Uiso 0.8193(15) 1 calc R U P A 1
N3 N 0.2850(2) 0.62798(17) 0.58027(17) 0.0166(2) Uani 0.8193(15) 1 d . . P A 1
C1 C 0.2111(2) 0.34388(18) 0.65527(16) 0.0122(2) Uani 0.8193(15) 1 d . . P A 1
C4 C 0.1429(2) 0.14972(17) 0.84436(17) 0.0167(2) Uani 0.8193(15) 1 d . . P A 1
H4A H 0.0031 0.1474 0.8554 0.020 Uiso 0.8193(15) 1 calc R U P A 1
H4B H 0.1765 0.0595 0.8718 0.020 Uiso 0.8193(15) 1 calc R U P A 1
C3 C 0.2754(2) 0.27612(17) 0.94284(16) 0.0163(2) Uani 0.8193(15) 1 d . . P A 1
H3A H 0.2564 0.2671 1.0422 0.020 Uiso 0.8193(15) 1 calc R U P A 1
H3B H 0.4159 0.2765 0.9359 0.020 Uiso 0.8193(15) 1 calc R U P A 1
C2 C 0.2264(12) 0.4133(7) 0.9035(7) 0.0302(7) Uani 0.8193(15) 1 d . . P A 1
H2A H 0.0915 0.4155 0.9240 0.036 Uiso 0.8193(15) 1 calc R U P A 1
H2B H 0.3188 0.4933 0.9674 0.036 Uiso 0.8193(15) 1 calc R U P A 1
C5 C 0.2565(2) 0.51515(17) 0.48105(18) 0.0133(2) Uani 0.8193(15) 1 d . . P A 1
N1A N 0.2068(10) 0.3032(7) 0.6213(8) 0.0133(2) Uani 0.1807(15) 1 d . . P A 2
H1A H 0.2518 0.3153 0.5411 0.016 Uiso 0.1807(15) 1 calc R U P A 2
N2A N 0.2590(9) 0.5520(6) 0.6825(6) 0.0130(9) Uani 0.1807(15) 1 d . . P A 2
H2A3 H 0.2744 0.6206 0.7542 0.016 Uiso 0.1807(15) 1 calc R U P A 2
N3A N 0.2442(12) 0.4950(8) 0.4338(8) 0.0166(2) Uani 0.1807(15) 1 d . . P A 2
C5A C 0.2682(12) 0.5921(9) 0.5454(9) 0.0133(2) Uani 0.1807(15) 1 d . . P A 2
C1A C 0.2265 0.4087 0.7109 0.0122(2) Uani 0.1807(15) 1 d . . P A 2
C4A C 0.1712 0.2159 0.9003 0.035(2) Uani 0.1807(15) 1 d . . P A 2
H4A1 H 0.2194 0.1931 0.9954 0.042 Uiso 0.1807(15) 1 calc R U P A 2
H4A2 H 0.0260 0.1788 0.8801 0.042 Uiso 0.1807(15) 1 calc R U P A 2
C3A C 0.2628 0.1393 0.7945 0.0281(16) Uani 0.1807(15) 1 d . . P A 2
H3A1 H 0.2605 0.0387 0.8111 0.034 Uiso 0.1807(15) 1 calc R U P A 2
H3A2 H 0.4006 0.1892 0.7922 0.034 Uiso 0.1807(15) 1 calc R U P A 2
C2A C 0.1055 0.1490 0.6436 0.0302(7) Uani 0.1807(15) 1 d . . P A 2
H2A1 H 0.1101 0.0756 0.5641 0.036 Uiso 0.1807(15) 1 calc R U P A 2
H2A2 H -0.0329 0.1427 0.6602 0.036 Uiso 0.1807(15) 1 calc R U P A 2
O2W O 0.1312(2) 0.16372(13) 0.30218(13) 0.0279(2) Uani 1 1 d D . . . .
C9 C 0.3148(2) 0.75703(15) 0.53955(15) 0.0207(2) Uani 1 1 d . . . . .
H9 H 0.3338 0.8377 0.6104 0.025 Uiso 1 1 calc R U . A 1
C7 C 0.2896(2) 0.66540(17) 0.29550(15) 0.0209(2) Uani 1 1 d . . . . .
H7 H 0.2915 0.6793 0.1990 0.025 Uiso 1 1 calc R U . . .
C8 C 0.3204(2) 0.78267(15) 0.40085(15) 0.0198(2) Uani 1 1 d . . . . .
H8 H 0.3447 0.8780 0.3780 0.024 Uiso 1 1 calc R U . . .
C6 C 0.2562(2) 0.52799(16) 0.33341(16) 0.0218(2) Uani 1 1 d . . . . .
H6 H 0.2339 0.4455 0.2643 0.026 Uiso 1 1 calc R U . A 1
H4W H 0.220(3) 0.123(3) 0.251(2) 0.069(11) Uiso 1 1 d D . . . .
H3W H 0.027(3) 0.174(4) 0.231(2) 0.065(10) Uiso 1 1 d D . . . .
H1W H 0.499(3) 0.096(3) 0.138(3) 0.062(10) Uiso 1 1 d D . . . .
H2W H 0.336(4) -0.037(2) 0.0890(17) 0.056(9) Uiso 1 1 d D . . . .

loop_
_atom_site_aniso_label
_atom_site_aniso_U_11
_atom_site_aniso_U_22
_atom_site_aniso_U_33
_atom_site_aniso_U_23
_atom_site_aniso_U_13
_atom_site_aniso_U_12
Cl1 0.02214(14) 0.01686(13) 0.01724(13) 0.00196(9) 0.00412(10) 0.00439(10)
S1 0.01715(15) 0.01126(15) 0.01580(16) 0.00206(11) 0.00282(11) 0.00312(11)
S1A 0.01715(15) 0.01126(15) 0.01580(16) 0.00206(11) 0.00282(11) 0.00312(11)
O1W 0.0280(5) 0.0258(5) 0.0191(4) 0.0003(4) 0.0072(4) 0.0000(4)
N1 0.0169(5) 0.0110(4) 0.0130(5) 0.0032(4) 0.0033(4) 0.0036(4)
N2 0.0187(5) 0.0144(5) 0.0116(5) 0.0024(4) 0.0029(4) 0.0041(4)
N3 0.0219(6) 0.0147(6) 0.0136(6) 0.0045(4) 0.0026(5) 0.0038(5)
C1 0.0133(5) 0.0129(6) 0.0112(5) 0.0018(4) 0.0028(4) 0.0035(4)
C4 0.0216(6) 0.0123(5) 0.0182(6) 0.0056(5) 0.0071(5) 0.0039(5)
C3 0.0194(6) 0.0168(6) 0.0135(5) 0.0055(5) 0.0018(5) 0.0045(5)
C2 0.0438(15) 0.0311(11) 0.0232(9) 0.0182(8) 0.0091(8) 0.0157(9)
C5 0.0130(5) 0.0161(6) 0.0120(5) 0.0050(4) 0.0022(5) 0.0036(4)
N1A 0.0169(5) 0.0110(4) 0.0130(5) 0.0032(4) 0.0033(4) 0.0036(4)
N2A 0.017(2) 0.011(2) 0.012(2) 0.0032(16) 0.0036(17) 0.0035(17)
N3A 0.0219(6) 0.0147(6) 0.0136(6) 0.0045(4) 0.0026(5) 0.0038(5)
C5A 0.0130(5) 0.0161(6) 0.0120(5) 0.0050(4) 0.0022(5) 0.0036(4)
C1A 0.0133(5) 0.0129(6) 0.0112(5) 0.0018(4) 0.0028(4) 0.0035(4)
C4A 0.059(7) 0.027(5) 0.033(5) 0.021(4) 0.027(5) 0.022(5)
C3A 0.031(4) 0.023(3) 0.033(4) 0.009(3) 0.011(3) 0.006(3)
C2A 0.0438(15) 0.0311(11) 0.0232(9) 0.0182(8) 0.0091(8) 0.0157(9)
O2W 0.0325(6) 0.0257(5) 0.0241(5) -0.0022(4) -0.0005(4) 0.0091(4)
C9 0.0250(6) 0.0193(5) 0.0183(5) 0.0058(4) 0.0034(4) 0.0045(4)
C7 0.0190(5) 0.0292(6) 0.0166(5) 0.0081(5) 0.0048(4) 0.0061(5)
C8 0.0197(5) 0.0209(5) 0.0211(5) 0.0112(4) 0.0044(4) 0.0044(4)
C6 0.0204(5) 0.0235(6) 0.0215(6) 0.0008(5) 0.0050(4) 0.0048(5)

loop_
_atom_type_symbol
_atom_type_description
_atom_type_scat_dispersion_real
_atom_type_scat_dispersion_imag
_atom_type_scat_source
C C 0.0033 0.0016 'International Tables Vol C Tables 4.2.6.8 and 6.1.1.4'
H H 0.0000 0.0000 'International Tables Vol C Tables 4.2.6.8 and 6.1.1.4'
N N 0.0061 0.0033 'International Tables Vol C Tables 4.2.6.8 and 6.1.1.4'
S S 0.1246 0.1234 'International Tables Vol C Tables 4.2.6.8 and 6.1.1.4'
Cl Cl 0.1484 0.1585 'International Tables Vol C Tables 4.2.6.8 and 6.1.1.4'
O O 0.0106 0.0060 'International Tables Vol C Tables 4.2.6.8 and 6.1.1.4'

loop_
_geom_angle_atom_site_label_1
_geom_angle_atom_site_label_2
_geom_angle_atom_site_label_3
_geom_angle
_geom_angle_site_symmetry_1
_geom_angle_site_symmetry_3
C1 S1 C4 101.63(7) . .
C4A S1A C1A 94.3(2) . .
C1 N1 C2 124.4(3) . .
C1 N2 C5 127.29(14) . .
C9 N3 C5 117.80(14) . .
N1 C1 N2 122.04(14) . .
N1 C1 S1 125.48(11) . .
N2 C1 S1 112.48(12) . .
C3 C4 S1 112.24(10) . .
C2 C3 C4 110.0(3) . .
N1 C2 C3 118.4(5) . .
N3 C5 N2 118.39(14) . .
N3 C5 C6 122.87(14) . .
N2 C5 C6 118.74(15) . .
C1A N1A C2A 122.9(5) . .
C1A N2A C5A 123.8(5) . .
C6 N3A C5A 119.5(7) . .
N3A C5A N2A 121.1(7) . .
N3A C5A C9 123.8(6) . .
N2A C5A C9 115.1(6) . .
N3A C5A C6 26.6(4) . .
N2A C5A C6 147.7(6) . .
C9 C5A C6 97.2(4) . .
N1A C1A N2A 124.7(4) . .
N1A C1A S1A 128.4(3) . .
N2A C1A S1A 106.8(3) . .
C3A C4A S1A 115.2(2) . .
C4A C3A C2A 99.3 . .
N1A C2A C3A 96.6(3) . .
N3 C9 C8 124.46(14) . .
C8 C9 C5A 109.7(3) . .
C6 C7 C8 119.03(12) . .
C9 C8 C7 118.40(12) . .
N3A C6 C7 129.5(4) . .
C7 C6 C5 117.42(13) . .
N3A C6 C5A 33.9(5) . .
C7 C6 C5A 95.6(3) . .

loop_
_geom_bond_atom_site_label_1
_geom_bond_atom_site_label_2
_geom_bond_distance
_geom_bond_site_symmetry_2
S1 C1 1.7435(16) .
S1 C4 1.8059(16) .
S1A C4A 1.857(5) .
S1A C1A 1.873(6) .
N1 C1 1.302(2) .
N1 C2 1.396(7) .
N2 C1 1.3547(19) .
N2 C5 1.401(2) .
N3 C9 1.322(2) .
N3 C5 1.328(2) .
C4 C3 1.516(2) .
C3 C2 1.493(7) .
C5 C6 1.434(2) .
N1A C1A 1.229(8) .
N1A C2A 1.558(7) .
N2A C1A 1.408(5) .
N2A C5A 1.415(9) .
N3A C6 1.054(8) .
N3A C5A 1.312(12) .
C5A C9 1.558(9) .
C5A C6 2.047(8) .
C4A C3A 1.4760 .
C3A C2A 1.7147 .
C9 C8 1.3824(19) .
C7 C6 1.387(2) .
C7 C8 1.392(2) .
